data_1568601
loop_
_publ_author_name
'Dubskikh, Vadim A.'
'Kolosov, Aleksei A.'
'Lysova, Anna A.'
'Samsonenko, Denis G.'
'Lavrov, Alexander N.'
'Kovalenko, Konstantin A.'
'Dybtsev, Danil N.'
'Fedin, Vladimir P.'

_publ_section_title
;
 A Series of Metal--Organic Frameworks with 2,2&#x2032;-Bipyridyl
 Derivatives: Synthesis vs. Structure Relationships, Adsorption, and
 Magnetic Studies
;
_journal_issue 5
_journal_name_full Molecules
_journal_page_first 2139
_journal_paper_doi 10.3390/molecules28052139
_journal_volume 28
_journal_year 2023
_chemical_formula_sum 'C62 H40 Mn3 N4 O12 S6'
_chemical_formula_weight 1390.16
_space_group_crystal_system monoclinic
_space_group_IT_number 14
_space_group_name_Hall '-P 2ybc'
_space_group_name_H-M_alt 'P 1 21/c 1'
_atom_sites_solution_hydrogens geom
_atom_sites_solution_primary dual
_atom_sites_solution_secondary difmap
_audit_creation_method SHELXL-2018/3
_cell_angle_alpha 90
_cell_angle_beta 109.29(2)
_cell_angle_gamma 90
_cell_formula_units_Z 2
_cell_length_a 10.880(5)
_cell_length_b 25.4770(10)
_cell_length_c 12.919(4)
_cell_measurement_reflns_used 24310
_cell_measurement_temperature 100(2)
_cell_measurement_theta_max 31.0
_cell_measurement_theta_min 2.0
_cell_volume 3380.0(19)
_computing_cell_refinement 'XDS (Kabsch, 2010)'
_computing_data_collection 'Marccd (Doyle, 2011)'
_computing_data_reduction 'XDS (Kabsch, 2010)'
_computing_molecular_graphics 'ShelXle (H\"ubschle, 2011)'
_computing_publication_material 'CIFTAB (Sheldrick, 2015)'
_computing_structure_refinement 'SHELXL-2018 (Sheldrick, 2015)'
_computing_structure_solution 'SHELXT-2018 (Sheldrick, 2015)'
_diffrn_ambient_temperature 100(2)
_diffrn_detector_area_resol_mean 12.4
_diffrn_measured_fraction_theta_full 0.957
_diffrn_measured_fraction_theta_max 0.942
_diffrn_measurement_device_type 'Rayonix SX-165 CCD'
_diffrn_measurement_method '\f scan'
_diffrn_radiation_monochromator 'Double Crystal Monochromator'
_diffrn_radiation_source synchrotron
_diffrn_radiation_type synchrotron
_diffrn_radiation_wavelength 0.745
_diffrn_reflns_av_R_equivalents 0.0303
_diffrn_reflns_av_unetI/netI 0.0251
_diffrn_reflns_Laue_measured_fraction_full 0.957
_diffrn_reflns_Laue_measured_fraction_max 0.942
_diffrn_reflns_limit_h_max 15
_diffrn_reflns_limit_h_min -15
_diffrn_reflns_limit_k_max 30
_diffrn_reflns_limit_k_min -32
_diffrn_reflns_limit_l_max 16
_diffrn_reflns_limit_l_min -17
_diffrn_reflns_number 33656
_diffrn_reflns_point_group_measured_fraction_full 0.957
_diffrn_reflns_point_group_measured_fraction_max 0.942
_diffrn_reflns_theta_full 26.551
_diffrn_reflns_theta_max 31.102
_diffrn_reflns_theta_min 2.079
_diffrn_source synchrotron
_exptl_absorpt_coefficient_mu 0.899
_exptl_absorpt_correction_T_max 1.0000
_exptl_absorpt_correction_T_min 0.8758
_exptl_absorpt_correction_type multi-scan
_exptl_absorpt_process_details 'XDS (Kabsch, 2010)'
_exptl_crystal_colour colorless
_exptl_crystal_density_diffrn 1.366
_exptl_crystal_description block
_exptl_crystal_F_000 1414
_exptl_crystal_size_max 0.10
_exptl_crystal_size_mid 0.10
_exptl_crystal_size_min 0.07
_refine_diff_density_max 1.075
_refine_diff_density_min -1.103
_refine_diff_density_rms 0.093
_refine_ls_extinction_method none
_refine_ls_goodness_of_fit_ref 1.061
_refine_ls_hydrogen_treatment constr
_refine_ls_matrix_type full
_refine_ls_number_parameters 505
_refine_ls_number_reflns 8877
_refine_ls_number_restraints 721
_refine_ls_restrained_S_all 1.051
_refine_ls_R_factor_all 0.0606
_refine_ls_R_factor_gt 0.0502
_refine_ls_shift/su_max 0.001
_refine_ls_shift/su_mean 0.000
_refine_ls_structure_factor_coef Fsqd
_refine_ls_weighting_details 'w=1/[\s^2^(Fo^2^)+(0.0960P)^2^+2.5557P] where P=(Fo^2^+2Fc^2^)/3'
_refine_ls_weighting_scheme calc
_refine_ls_wR_factor_gt 0.1459
_refine_ls_wR_factor_ref 0.1530
_reflns_Friedel_coverage 0.000
_reflns_number_gt 7395
_reflns_number_total 8877
_reflns_threshold_expression 'I > 2\s(I)'
_cod_data_source_file 6-final.cif
_cod_data_source_block agm1
_cod_original_cell_volume 3379.9(19)
_cod_original_sg_symbol_H-M 'P 21/c'
_cod_database_code 1568601
_shelx_shelxl_version_number 2018/3
_shelx_space_group_comment
;
The symmetry employed for this shelxl refinement is uniquely defined
by the following loop, which should always be used as a source of
symmetry information in preference to the above space-group names.
They are only intended as comments.
;
_shelx_estimated_absorpt_t_min 0.915
_shelx_estimated_absorpt_t_max 0.940

loop_
_space_group_symop_operation_xyz
'x, y, z'
'-x, y+1/2, -z+1/2'
'-x, -y, -z'
'x, -y-1/2, z-1/2'

loop_
_atom_site_label
_atom_site_type_symbol
_atom_site_fract_x
_atom_site_fract_y
_atom_site_fract_z
_atom_site_U_iso_or_equiv
_atom_site_adp_type
_atom_site_occupancy
_atom_site_site_symmetry_order
_atom_site_calc_flag
_atom_site_refinement_flags_posn
_atom_site_refinement_flags_adp
_atom_site_refinement_flags_occupancy
_atom_site_disorder_assembly
_atom_site_disorder_group
Mn1 Mn 0.74454(3) 0.54584(2) 0.39045(3) 0.02167(10) Uani 1 1 d . . . . .
Mn2 Mn 0.500000 0.500000 0.500000 0.01919(11) Uani 1 2 d S . P . .
O11 O 0.85294(17) 0.53967(8) 0.55735(13) 0.0279(4) Uani 1 1 d . . . . .
O12 O 0.68456(16) 0.52158(8) 0.61569(13) 0.0271(4) Uani 1 1 d . . . . .
C11 C 0.8028(2) 0.52943(10) 0.63044(17) 0.0252(4) Uani 1 1 d . . . . .
C12 C 0.8935(2) 0.52604(11) 0.74479(18) 0.0279(5) Uani 1 1 d . . . . .
C13 C 1.0260(2) 0.53195(11) 0.78238(19) 0.0298(5) Uani 1 1 d . . . . .
H13 H 1.075782 0.542034 0.737510 0.036 Uiso 1 1 calc R U . . .
C14 C 1.0800(2) 0.52129(12) 0.89569(19) 0.0322(5) Uani 1 1 d . . . . .
H14 H 1.170534 0.523832 0.935242 0.039 Uiso 1 1 calc R U . . .
C15 C 0.9892(2) 0.50687(12) 0.94348(19) 0.0312(5) Uani 1 1 d . . . . .
S1 S 0.83426(6) 0.50781(3) 0.84808(5) 0.03129(15) Uani 1 1 d . . . . .
O21 O 0.6256(2) 0.60742(8) 0.40161(18) 0.0361(4) Uani 1 1 d . . . . .
O22 O 0.45629(17) 0.58208(7) 0.45206(14) 0.0264(3) Uani 1 1 d . . . . .
O23 O 0.23619(17) 0.96050(7) 0.15732(14) 0.0272(4) Uani 1 1 d . . . . .
O24 O 0.41662(16) 0.98604(7) 0.13010(13) 0.0226(3) Uani 1 1 d . . . . .
C21 C 0.5205(2) 0.61511(10) 0.42030(19) 0.0272(5) Uani 1 1 d . . . . .
C22 C 0.4709(3) 0.66973(10) 0.3990(2) 0.0285(5) Uani 1 1 d . . . . .
C23 C 0.3821(3) 0.69629(11) 0.4336(2) 0.0315(5) Uani 1 1 d . . . . .
H23 H 0.337228 0.681132 0.478002 0.038 Uiso 1 1 calc R U . . .
C24 C 0.3645(3) 0.74882(11) 0.3957(2) 0.0339(6) Uani 1 1 d . . . . .
H24 H 0.306251 0.772647 0.412010 0.041 Uiso 1 1 calc R U . . .
C25 C 0.4404(3) 0.76178(10) 0.3331(2) 0.0297(5) Uani 1 1 d . . . . .
C26 C 0.4489(2) 0.81140(10) 0.2804(2) 0.0282(5) Uani 1 1 d . . . . .
C27 C 0.5500(3) 0.82923(10) 0.2480(2) 0.0292(5) Uani 1 1 d . . . . .
H27 H 0.626786 0.809546 0.256266 0.035 Uiso 1 1 calc R U . . .
C28 C 0.5271(2) 0.88023(10) 0.20071(19) 0.0265(5) Uani 1 1 d . . . . .
H28 H 0.586902 0.898510 0.174375 0.032 Uiso 1 1 calc R U . . .
C29 C 0.4085(2) 0.89997(10) 0.19759(18) 0.0246(4) Uani 1 1 d . . . . .
C30 C 0.3497(2) 0.95094(9) 0.15893(17) 0.0228(4) Uani 1 1 d . . . . .
S21 S 0.53449(7) 0.70938(3) 0.32099(5) 0.03256(15) Uani 1 1 d . . . . .
S22 S 0.32379(6) 0.85622(3) 0.25102(5) 0.02825(14) Uani 1 1 d . . . . .
N1 N 0.91157(19) 0.57790(8) 0.35011(16) 0.0245(4) Uani 1 1 d . . . . .
N2 N 0.6740(2) 0.56338(10) 0.20829(17) 0.0292(4) Uani 1 1 d . . . . .
C101 C 1.0313(2) 0.58055(10) 0.4237(2) 0.0278(5) Uani 1 1 d . . . . .
H101 H 1.042956 0.571274 0.497575 0.033 Uiso 1 1 calc R U . . .
C102 C 1.1397(3) 0.59628(12) 0.3970(2) 0.0346(6) Uani 1 1 d . . . . .
H102 H 1.223484 0.597798 0.451308 0.041 Uiso 1 1 calc R U . . .
C103 C 1.1218(3) 0.60965(14) 0.2891(3) 0.0432(7) Uani 1 1 d . . . . .
H103 H 1.193883 0.620367 0.268140 0.052 Uiso 1 1 calc R U . . .
C104 C 0.9985(3) 0.60731(14) 0.2120(2) 0.0410(7) Uani 1 1 d . . . . .
H104 H 0.984588 0.617125 0.138050 0.049 Uiso 1 1 calc R U . . .
C105 C 0.8950(2) 0.59039(11) 0.24425(19) 0.0294(5) Uani 1 1 d . . . . .
C106 C 0.7602(2) 0.58423(11) 0.16622(19) 0.0287(5) Uani 1 1 d . . . . .
C107 C 0.7245(3) 0.59807(14) 0.0558(2) 0.0416(7) Uani 1 1 d . . . . .
H107 H 0.786602 0.612613 0.026699 0.050 Uiso 1 1 calc R U . . .
C108 C 0.5973(3) 0.59026(15) -0.0105(2) 0.0464(8) Uani 1 1 d . . . . .
H108 H 0.571175 0.599242 -0.086084 0.056 Uiso 1 1 calc R U . . .
C109 C 0.5087(3) 0.56946(15) 0.0330(2) 0.0457(8) Uani 1 1 d . . . . .
H109 H 0.420732 0.564020 -0.011470 0.055 Uiso 1 1 calc R U . . .
C110 C 0.5504(3) 0.55665(14) 0.1429(2) 0.0399(7) Uani 1 1 d . . . . .
H110 H 0.489298 0.542500 0.173459 0.048 Uiso 1 1 calc R U . . .
C1A C 0.9539(7) 0.6891(3) 0.6210(7) 0.0579(18) Uani 0.365(2) 1 d D U P A 1
H1A H 1.000090 0.662189 0.598504 0.070 Uiso 0.365(2) 1 calc R U P A 1
C2A C 1.0211(7) 0.7263(3) 0.6976(6) 0.0594(17) Uani 0.365(2) 1 d D U P A 1
H2A H 1.113226 0.724519 0.728567 0.071 Uiso 0.365(2) 1 calc R U P A 1
C3A C 0.9533(7) 0.7663(3) 0.7289(7) 0.0562(17) Uani 0.365(2) 1 d D U P A 1
H3A H 0.999390 0.791882 0.780551 0.067 Uiso 0.365(2) 1 calc R U P A 1
C4A C 0.8180(7) 0.7687(3) 0.6847(7) 0.0525(17) Uani 0.365(2) 1 d D U P A 1
H4A H 0.771326 0.794826 0.708898 0.063 Uiso 0.365(2) 1 calc R U P A 1
C5A C 0.7518(6) 0.7328(3) 0.6048(6) 0.0400(14) Uani 0.365(2) 1 d D U P A 1
H5A H 0.660718 0.736430 0.568859 0.048 Uiso 0.365(2) 1 calc R U P A 1
C6A C 0.8186(7) 0.6914(3) 0.5775(7) 0.0518(17) Uani 0.365(2) 1 d D U P A 1
H6A H 0.771886 0.664670 0.529080 0.062 Uiso 0.365(2) 1 calc R U P A 1
C1B C 0.8708(10) 0.6683(3) 0.6935(7) 0.0546(17) Uani 0.289(2) 1 d D U P B 2
H1B H 0.877379 0.636429 0.657674 0.066 Uiso 0.289(2) 1 calc R U P B 2
C2B C 0.9330(9) 0.6733(3) 0.8060(7) 0.0636(18) Uani 0.289(2) 1 d D U P B 2
H2B H 0.980654 0.644519 0.846880 0.076 Uiso 0.289(2) 1 calc R U P B 2
C3B C 0.9256(10) 0.7201(4) 0.8587(7) 0.0619(19) Uani 0.289(2) 1 d D U P B 2
H3B H 0.967821 0.723366 0.935507 0.074 Uiso 0.289(2) 1 calc R U P B 2
C4B C 0.8562(10) 0.7621(3) 0.7985(7) 0.0535(18) Uani 0.289(2) 1 d D U P B 2
H4B H 0.851676 0.794204 0.834343 0.064 Uiso 0.289(2) 1 calc R U P B 2
C5B C 0.7933(11) 0.7573(3) 0.6857(8) 0.0531(18) Uani 0.289(2) 1 d D U P B 2
H5B H 0.746573 0.786183 0.644801 0.064 Uiso 0.289(2) 1 calc R U P B 2
C6B C 0.7990(10) 0.7099(4) 0.6333(6) 0.0524(17) Uani 0.289(2) 1 d D U P B 2
H6B H 0.754230 0.706098 0.556968 0.063 Uiso 0.289(2) 1 calc R U P B 2
C1C C 1.0366(9) 0.7330(4) 1.0515(8) 0.081(2) Uani 0.346(2) 1 d D U P C 3
H1C H 1.002565 0.763342 1.075025 0.097 Uiso 0.346(2) 1 calc R U P C 3
C2C C 1.1658(9) 0.7184(4) 1.1016(7) 0.071(2) Uani 0.346(2) 1 d D U P C 3
H2C H 1.219497 0.739007 1.160514 0.085 Uiso 0.346(2) 1 calc R U P C 3
C3C C 1.2185(8) 0.6750(4) 1.0682(8) 0.076(2) Uani 0.346(2) 1 d D U P C 3
H3C H 1.307102 0.665622 1.103287 0.091 Uiso 0.346(2) 1 calc R U P C 3
C4C C 1.1393(9) 0.6454(4) 0.9827(8) 0.073(2) Uani 0.346(2) 1 d D U P C 3
H4C H 1.173774 0.614914 0.960122 0.087 Uiso 0.346(2) 1 calc R U P C 3
C5C C 1.0104(9) 0.6592(4) 0.9288(8) 0.069(2) Uani 0.346(2) 1 d D U P C 3
H5C H 0.958930 0.639494 0.867323 0.083 Uiso 0.346(2) 1 calc R U P C 3
C6C C 0.9576(8) 0.7020(4) 0.9659(8) 0.074(2) Uani 0.346(2) 1 d D U P C 3
H6C H 0.867935 0.710274 0.933105 0.089 Uiso 0.346(2) 1 calc R U P C 3

loop_
_atom_site_aniso_label
_atom_site_aniso_U_11
_atom_site_aniso_U_22
_atom_site_aniso_U_33
_atom_site_aniso_U_23
_atom_site_aniso_U_13
_atom_site_aniso_U_12
Mn1 0.02406(17) 0.0256(2) 0.01731(16) 0.00022(11) 0.00941(12) -0.00120(12)
Mn2 0.0224(2) 0.0224(3) 0.0148(2) 0.00007(15) 0.00877(16) -0.00030(16)
O11 0.0283(8) 0.0403(11) 0.0168(7) -0.0006(6) 0.0098(6) -0.0028(7)
O12 0.0249(8) 0.0377(10) 0.0187(7) -0.0030(6) 0.0073(6) -0.0021(7)
C11 0.0276(11) 0.0330(13) 0.0156(9) -0.0031(8) 0.0080(8) -0.0013(9)
C12 0.0265(11) 0.0422(15) 0.0163(9) -0.0021(9) 0.0087(8) -0.0012(9)
C13 0.0250(11) 0.0460(16) 0.0193(10) -0.0026(9) 0.0086(8) -0.0028(10)
C14 0.0243(11) 0.0532(17) 0.0196(10) -0.0014(10) 0.0079(8) -0.0021(10)
C15 0.0239(11) 0.0512(17) 0.0185(11) -0.0029(10) 0.0069(9) -0.0025(10)
S1 0.0230(3) 0.0566(4) 0.0153(2) -0.0020(2) 0.0077(2) -0.0037(2)
O21 0.0424(11) 0.0268(10) 0.0502(12) 0.0078(8) 0.0301(9) 0.0075(8)
O22 0.0328(9) 0.0241(9) 0.0244(8) 0.0043(6) 0.0124(7) 0.0030(6)
O23 0.0263(8) 0.0301(10) 0.0285(8) 0.0051(7) 0.0134(7) 0.0023(6)
O24 0.0283(8) 0.0236(9) 0.0196(7) 0.0012(6) 0.0130(6) -0.0002(6)
C21 0.0329(12) 0.0284(13) 0.0244(10) 0.0019(8) 0.0149(9) 0.0012(9)
C22 0.0343(12) 0.0267(13) 0.0284(11) 0.0033(9) 0.0154(9) 0.0011(9)
C23 0.0371(13) 0.0253(13) 0.0373(13) 0.0041(10) 0.0192(11) 0.0035(9)
C24 0.0403(14) 0.0294(14) 0.0384(14) 0.0060(10) 0.0218(11) 0.0060(10)
C25 0.0361(13) 0.0250(13) 0.0311(12) 0.0040(9) 0.0153(10) 0.0026(9)
C26 0.0333(12) 0.0264(13) 0.0263(11) 0.0038(9) 0.0115(9) 0.0010(9)
C27 0.0343(12) 0.0281(13) 0.0286(11) 0.0052(9) 0.0150(9) 0.0063(9)
C28 0.0299(11) 0.0280(13) 0.0236(10) 0.0029(8) 0.0114(9) 0.0029(9)
C29 0.0291(11) 0.0262(12) 0.0201(9) 0.0022(8) 0.0103(8) -0.0009(8)
C30 0.0265(10) 0.0270(12) 0.0158(9) 0.0005(7) 0.0080(8) -0.0001(8)
S21 0.0420(3) 0.0281(4) 0.0353(3) 0.0074(2) 0.0232(3) 0.0055(2)
S22 0.0295(3) 0.0278(3) 0.0300(3) 0.0061(2) 0.0133(2) 0.0013(2)
N1 0.0256(9) 0.0279(11) 0.0212(9) 0.0023(7) 0.0096(7) -0.0014(7)
N2 0.0285(10) 0.0377(13) 0.0210(9) 0.0033(8) 0.0075(7) -0.0031(8)
C101 0.0279(11) 0.0305(13) 0.0252(10) 0.0018(9) 0.0089(9) -0.0019(9)
C102 0.0274(12) 0.0411(16) 0.0351(13) 0.0061(11) 0.0102(10) -0.0033(10)
C103 0.0328(14) 0.058(2) 0.0425(16) 0.0111(13) 0.0179(12) -0.0079(12)
C104 0.0365(14) 0.060(2) 0.0298(13) 0.0123(12) 0.0147(11) -0.0056(13)
C105 0.0307(12) 0.0368(15) 0.0220(10) 0.0036(9) 0.0103(9) -0.0012(9)
C106 0.0307(12) 0.0344(14) 0.0209(10) 0.0020(9) 0.0086(9) 0.0011(9)
C107 0.0442(15) 0.059(2) 0.0226(12) 0.0090(11) 0.0125(11) -0.0027(13)
C108 0.0488(17) 0.062(2) 0.0227(12) 0.0098(12) 0.0044(11) -0.0042(14)
C109 0.0388(15) 0.060(2) 0.0288(13) 0.0083(13) -0.0021(11) -0.0077(13)
C110 0.0322(13) 0.0548(19) 0.0287(12) 0.0089(12) 0.0047(10) -0.0080(12)
C1A 0.053(3) 0.054(3) 0.056(3) -0.009(3) 0.004(3) 0.002(3)
C2A 0.050(3) 0.054(3) 0.062(3) -0.006(3) 0.002(3) -0.002(3)
C3A 0.052(3) 0.049(3) 0.058(3) -0.006(3) 0.005(3) -0.007(3)
C4A 0.049(3) 0.046(3) 0.057(3) -0.004(3) 0.009(3) -0.008(3)
C5A 0.032(3) 0.046(3) 0.045(3) 0.005(3) 0.017(2) -0.006(2)
C6A 0.049(3) 0.044(3) 0.052(3) -0.009(3) 0.002(3) -0.008(3)
C1B 0.054(3) 0.050(3) 0.057(3) -0.008(3) 0.015(3) -0.006(3)
C2B 0.059(3) 0.061(3) 0.065(3) -0.005(3) 0.012(3) -0.006(3)
C3B 0.060(3) 0.059(3) 0.062(3) -0.008(3) 0.014(3) -0.010(3)
C4B 0.052(3) 0.051(3) 0.059(3) -0.006(3) 0.020(3) -0.011(3)
C5B 0.049(3) 0.051(3) 0.059(3) 0.001(3) 0.016(3) -0.006(3)
C6B 0.049(3) 0.056(3) 0.056(3) -0.002(3) 0.021(3) -0.012(3)
C1C 0.087(4) 0.076(5) 0.078(4) -0.003(4) 0.026(4) -0.014(4)
C2C 0.071(4) 0.081(5) 0.065(4) 0.004(4) 0.027(4) -0.031(4)
C3C 0.078(4) 0.084(5) 0.071(4) 0.022(4) 0.031(4) -0.029(4)
C4C 0.073(4) 0.072(4) 0.078(4) 0.009(4) 0.033(4) -0.025(4)
C5C 0.075(4) 0.069(4) 0.061(4) -0.003(3) 0.018(3) -0.023(3)
C6C 0.073(4) 0.074(4) 0.071(4) 0.010(3) 0.018(3) -0.018(3)

loop_
_atom_type_symbol
_atom_type_description
_atom_type_scat_dispersion_real
_atom_type_scat_dispersion_imag
_atom_type_scat_source
C C 0.0039 0.0019 'Calculated with ShelXle (H\"ubschle, 2011)'
H H 0.0000 0.0000 'Calculated with ShelXle (H\"ubschle, 2011)'
N N 0.0075 0.0038 'Calculated with ShelXle (H\"ubschle, 2011)'
O O 0.0128 0.0069 'Calculated with ShelXle (H\"ubschle, 2011)'
S S 0.1364 0.1381 'Calculated with ShelXle (H\"ubschle, 2011)'
Mn Mn 0.3487 0.8030 'Calculated with ShelXle (H\"ubschle, 2011)'

loop_
_geom_angle_atom_site_label_1
_geom_angle_atom_site_label_2
_geom_angle_atom_site_label_3
_geom_angle
_geom_angle_site_symmetry_1
_geom_angle_site_symmetry_3
_geom_angle_publ_flag
O11 Mn1 O23 97.80(7) . 2_645 ?
O11 Mn1 O24 102.74(7) . 2_645 ?
O11 Mn1 C30 102.90(7) . 2_645 ?
O11 Mn1 N1 92.49(8) . . ?
O11 Mn1 N2 165.15(8) . . ?
O21 Mn1 O11 97.91(8) . . ?
O21 Mn1 O23 148.70(8) . 2_645 ?
O21 Mn1 O24 92.32(8) . 2_645 ?
O21 Mn1 C30 120.88(8) . 2_645 ?
O21 Mn1 N1 108.58(8) . . ?
O21 Mn1 N2 85.29(9) . . ?
O23 Mn1 C30 28.53(7) 2_645 2_645 ?
O24 Mn1 O23 57.81(6) 2_645 2_645 ?
O24 Mn1 C30 29.33(6) 2_645 2_645 ?
N1 Mn1 O23 97.59(7) . 2_645 ?
N1 Mn1 O24 152.27(7) . 2_645 ?
N1 Mn1 C30 124.78(8) . 2_645 ?
N1 Mn1 N2 72.80(8) . . ?
N2 Mn1 O23 86.39(8) . 2_645 ?
N2 Mn1 O24 91.57(7) . 2_645 ?
N2 Mn1 C30 87.60(8) . 2_645 ?
O12 Mn2 O12 180.00(6) . 3_666 ?
O12 Mn2 O22 88.95(7) 3_666 . ?
O12 Mn2 O22 88.96(7) . 3_666 ?
O12 Mn2 O22 91.04(7) . . ?
O12 Mn2 O22 91.05(7) 3_666 3_666 ?
O12 Mn2 O24 87.32(7) . 4_576 ?
O12 Mn2 O24 87.32(7) 3_666 2_645 ?
O12 Mn2 O24 92.68(7) . 2_645 ?
O12 Mn2 O24 92.68(7) 3_666 4_576 ?
O22 Mn2 O22 180.00(3) . 3_666 ?
O24 Mn2 O22 87.45(6) 2_645 3_666 ?
O24 Mn2 O22 87.46(6) 4_576 . ?
O24 Mn2 O22 92.54(6) 2_645 . ?
O24 Mn2 O22 92.55(6) 4_576 3_666 ?
O24 Mn2 O24 180.0 4_576 2_645 ?
C11 O11 Mn1 123.32(16) . . ?
C11 O12 Mn2 145.72(15) . . ?
O11 C11 C12 116.5(2) . . ?
O12 C11 O11 126.5(2) . . ?
O12 C11 C12 117.0(2) . . ?
C11 C12 S1 119.32(18) . . ?
C13 C12 C11 128.5(2) . . ?
C13 C12 S1 111.95(18) . . ?
C12 C13 H13 124.0 . . ?
C12 C13 C14 112.0(2) . . ?
C14 C13 H13 124.0 . . ?
C13 C14 H14 123.2 . . ?
C15 C14 C13 113.7(2) . . ?
C15 C14 H14 123.2 . . ?
C14 C15 C15 128.1(3) . 3_767 ?
C14 C15 S1 110.60(18) . . ?
C15 C15 S1 121.3(3) 3_767 . ?
C12 S1 C15 91.70(12) . . ?
C21 O21 Mn1 139.43(18) . . ?
C21 O22 Mn2 130.20(17) . . ?
C30 O23 Mn1 90.66(14) . 2_655 ?
Mn2 O24 Mn1 107.54(7) 2_655 2_655 ?
C30 O24 Mn1 90.63(14) . 2_655 ?
C30 O24 Mn2 139.06(15) . 2_655 ?
O21 C21 C22 114.1(2) . . ?
O22 C21 O21 126.9(2) . . ?
O22 C21 C22 119.0(2) . . ?
C21 C22 S21 117.75(18) . . ?
C23 C22 C21 130.9(2) . . ?
C23 C22 S21 111.3(2) . . ?
C22 C23 H23 123.7 . . ?
C22 C23 C24 112.6(2) . . ?
C24 C23 H23 123.7 . . ?
C23 C24 H24 123.5 . . ?
C25 C24 C23 113.0(2) . . ?
C25 C24 H24 123.5 . . ?
C24 C25 C26 129.0(2) . . ?
C24 C25 S21 111.0(2) . . ?
C26 C25 S21 120.03(19) . . ?
C25 C26 S22 120.84(19) . . ?
C27 C26 C25 127.6(2) . . ?
C27 C26 S22 111.54(19) . . ?
C26 C27 H27 123.6 . . ?
C26 C27 C28 112.8(2) . . ?
C28 C27 H27 123.6 . . ?
C27 C28 H28 123.9 . . ?
C29 C28 C27 112.1(2) . . ?
C29 C28 H28 123.9 . . ?
C28 C29 C30 129.6(2) . . ?
C28 C29 S22 111.84(19) . . ?
C30 C29 S22 118.60(17) . . ?
O23 C30 Mn1 60.81(13) . 2_655 ?
O23 C30 O24 120.7(2) . . ?
O23 C30 C29 119.8(2) . . ?
O24 C30 Mn1 60.04(12) . 2_655 ?
O24 C30 C29 119.5(2) . . ?
C29 C30 Mn1 174.28(16) . 2_655 ?
C25 S21 C22 92.03(13) . . ?
C26 S22 C29 91.66(12) . . ?
C101 N1 Mn1 122.40(16) . . ?
C101 N1 C105 118.6(2) . . ?
C105 N1 Mn1 118.66(16) . . ?
C106 N2 Mn1 117.24(16) . . ?
C106 N2 C110 119.0(2) . . ?
C110 N2 Mn1 123.64(18) . . ?
N1 C101 H101 118.5 . . ?
N1 C101 C102 123.0(2) . . ?
C102 C101 H101 118.5 . . ?
C101 C102 H102 120.9 . . ?
C103 C102 C101 118.1(2) . . ?
C103 C102 H102 120.9 . . ?
C102 C103 H103 120.2 . . ?
C104 C103 C102 119.6(3) . . ?
C104 C103 H103 120.2 . . ?
C103 C104 H104 120.5 . . ?
C103 C104 C105 119.1(2) . . ?
C105 C104 H104 120.5 . . ?
N1 C105 C104 121.6(2) . . ?
N1 C105 C106 115.5(2) . . ?
C104 C105 C106 122.9(2) . . ?
N2 C106 C105 115.6(2) . . ?
N2 C106 C107 121.3(2) . . ?
C107 C106 C105 123.0(2) . . ?
C106 C107 H107 120.6 . . ?
C108 C107 C106 118.8(3) . . ?
C108 C107 H107 120.6 . . ?
C107 C108 H108 120.1 . . ?
C109 C108 C107 119.8(3) . . ?
C109 C108 H108 120.1 . . ?
C108 C109 H109 120.8 . . ?
C108 C109 C110 118.4(3) . . ?
C110 C109 H109 120.8 . . ?
N2 C110 C109 122.6(3) . . ?
N2 C110 H110 118.7 . . ?
C109 C110 H110 118.7 . . ?
C2A C1A H1A 120.2 . . ?
C2A C1A C6A 119.7(7) . . ?
C6A C1A H1A 120.2 . . ?
C1A C2A H2A 120.0 . . ?
C1A C2A C3A 120.0(7) . . ?
C3A C2A H2A 120.0 . . ?
C2A C3A H3A 119.9 . . ?
C2A C3A C4A 120.2(7) . . ?
C4A C3A H3A 119.9 . . ?
C3A C4A H4A 120.3 . . ?
C5A C4A C3A 119.5(7) . . ?
C5A C4A H4A 120.3 . . ?
C4A C5A H5A 119.9 . . ?
C4A C5A C6A 120.2(7) . . ?
C6A C5A H5A 119.9 . . ?
C1A C6A H6A 120.0 . . ?
C5A C6A C1A 120.1(7) . . ?
C5A C6A H6A 120.0 . . ?
C2B C1B H1B 119.8 . . ?
C2B C1B C6B 120.3(5) . . ?
C6B C1B H1B 119.8 . . ?
C1B C2B H2B 119.9 . . ?
C3B C2B C1B 120.1(5) . . ?
C3B C2B H2B 119.9 . . ?
C2B C3B H3B 120.1 . . ?
C2B C3B C4B 119.8(5) . . ?
C4B C3B H3B 120.1 . . ?
C3B C4B H4B 119.8 . . ?
C3B C4B C5B 120.3(5) . . ?
C5B C4B H4B 119.8 . . ?
C4B C5B H5B 120.1 . . ?
C6B C5B C4B 119.8(5) . . ?
C6B C5B H5B 120.1 . . ?
C1B C6B C5B 119.6(5) . . ?
C1B C6B H6B 120.2 . . ?
C5B C6B H6B 120.2 . . ?
C2C C1C H1C 120.6 . . ?
C2C C1C C6C 118.7(5) . . ?
C6C C1C H1C 120.6 . . ?
C1C C2C H2C 119.0 . . ?
C3C C2C C1C 122.0(5) . . ?
C3C C2C H2C 119.0 . . ?
C2C C3C H3C 120.8 . . ?
C4C C3C C2C 118.3(5) . . ?
C4C C3C H3C 120.8 . . ?
C3C C4C H4C 119.2 . . ?
C3C C4C C5C 121.6(5) . . ?
C5C C4C H4C 119.2 . . ?
C4C C5C H5C 120.4 . . ?
C4C C5C C6C 119.3(5) . . ?
C6C C5C H5C 120.4 . . ?
C1C C6C H6C 120.0 . . ?
C5C C6C C1C 119.9(5) . . ?
C5C C6C H6C 120.0 . . ?

loop_
_geom_bond_atom_site_label_1
_geom_bond_atom_site_label_2
_geom_bond_distance
_geom_bond_site_symmetry_2
_geom_bond_publ_flag
Mn1 O11 2.0939(18) . ?
Mn1 O21 2.0685(19) . ?
Mn1 O23 2.2885(18) 2_645 ?
Mn1 O24 2.2711(18) 2_645 ?
Mn1 C30 2.621(2) 2_645 ?
Mn1 N1 2.206(2) . ?
Mn1 N2 2.266(2) . ?
Mn2 O12 2.1413(19) . ?
Mn2 O12 2.1413(19) 3_666 ?
Mn2 O22 2.1881(17) . ?
Mn2 O22 2.1881(17) 3_666 ?
Mn2 O24 2.1868(16) 2_645 ?
Mn2 O24 2.1868(16) 4_576 ?
O11 C11 1.264(3) . ?
O12 C11 1.252(3) . ?
C11 C12 1.484(3) . ?
C12 C13 1.369(3) . ?
C12 S1 1.726(2) . ?
C13 H13 0.9500 . ?
C13 C14 1.412(3) . ?
C14 H14 0.9500 . ?
C14 C15 1.377(3) . ?
C15 C15 1.443(5) 3_767 ?
C15 S1 1.729(3) . ?
O21 C21 1.260(3) . ?
O22 C21 1.247(3) . ?
O23 C30 1.252(3) . ?
O24 C30 1.284(3) . ?
C21 C22 1.485(4) . ?
C22 C23 1.369(4) . ?
C22 S21 1.725(3) . ?
C23 H23 0.9500 . ?
C23 C24 1.416(4) . ?
C24 H24 0.9500 . ?
C24 C25 1.373(4) . ?
C25 C26 1.453(4) . ?
C25 S21 1.721(3) . ?
C26 C27 1.377(3) . ?
C26 S22 1.720(3) . ?
C27 H27 0.9500 . ?
C27 C28 1.422(4) . ?
C28 H28 0.9500 . ?
C28 C29 1.373(3) . ?
C29 C30 1.461(3) . ?
C29 S22 1.728(2) . ?
N1 C101 1.337(3) . ?
N1 C105 1.357(3) . ?
N2 C106 1.339(3) . ?
N2 C110 1.342(3) . ?
C101 H101 0.9500 . ?
C101 C102 1.392(4) . ?
C102 H102 0.9500 . ?
C102 C103 1.386(4) . ?
C103 H103 0.9500 . ?
C103 C104 1.383(4) . ?
C104 H104 0.9500 . ?
C104 C105 1.392(4) . ?
C105 C106 1.489(3) . ?
C106 C107 1.395(3) . ?
C107 H107 0.9500 . ?
C107 C108 1.380(4) . ?
C108 H108 0.9500 . ?
C108 C109 1.373(5) . ?
C109 H109 0.9500 . ?
C109 C110 1.379(4) . ?
C110 H110 0.9500 . ?
C1A H1A 0.9500 . ?
C1A C2A 1.392(4) . ?
C1A C6A 1.393(4) . ?
C2A H2A 0.9500 . ?
C2A C3A 1.393(4) . ?
C3A H3A 0.9500 . ?
C3A C4A 1.393(4) . ?
C4A H4A 0.9500 . ?
C4A C5A 1.390(4) . ?
C5A H5A 0.9500 . ?
C5A C6A 1.390(4) . ?
C6A H6A 0.9500 . ?
C1B H1B 0.9500 . ?
C1B C2B 1.391(4) . ?
C1B C6B 1.392(4) . ?
C2B H2B 0.9500 . ?
C2B C3B 1.388(4) . ?
C3B H3B 0.9500 . ?
C3B C4B 1.390(4) . ?
C4B H4B 0.9500 . ?
C4B C5B 1.395(4) . ?
C5B H5B 0.9500 . ?
C5B C6B 1.395(4) . ?
C6B H6B 0.9500 . ?
C1C H1C 0.9500 . ?
C1C C2C 1.390(4) . ?
C1C C6C 1.398(4) . ?
C2C H2C 0.9500 . ?
C2C C3C 1.379(4) . ?
C3C H3C 0.9500 . ?
C3C C4C 1.378(4) . ?
C4C H4C 0.9500 . ?
C4C C5C 1.389(4) . ?
C5C H5C 0.9500 . ?
C5C C6C 1.391(4) . ?
C6C H6C 0.9500 . ?
